data_2000818
loop_
_publ_author_name
'Davies, J. A.'
'Pinkerton, A. A.'
'Vilmer, M.'

_publ_section_title
;
 <i>cis</i>-Di[bis(dimethylphosphino)methane
 <i>P</i>-oxide-<i>P</i>']dichloropalladium(II) monohydrate
;
_journal_issue 6
_journal_name_full 'Acta Crystallographica Section C'
_journal_page_first 1027
_journal_page_last 1029
_journal_paper_doi 10.1107/S0108270191013859
_journal_volume 48
_journal_year 1992
_chemical_formula_sum 'C10 H30 Cl2 O3 P4 Pd'
_symmetry_cell_setting orthorhombic
_symmetry_space_group_name_H-M 'P b c a'
_cell_angle_alpha 90
_cell_angle_beta 90
_cell_angle_gamma 90
_cell_formula_units_Z 8
_cell_length_a 14.332(3)
_cell_length_b 16.592(3)
_cell_length_c 17.420(3)
_cell_volume 4142.4(13)
_diffrn_radiation_type Mo
_diffrn_radiation_wavelength 0.70930
_exptl_absorpt_coefficient_mu 1.45
_exptl_crystal_density_diffrn 1.60
_exptl_crystal_F_000 2032
_cod_data_source_file cr0282.cif
_cod_data_source_block cr0282a
_cod_original_cell_volume 4142(3)
_cod_original_sg_symbol_H-M Pbca
_cod_original_formula_sum 'C10 H30 Cl2 Pd1 O3 P4'
_cod_database_code 2000818
_cod_depositor_comments
;
 Changing atom labels from 'C11', 'C12' to 'Cl1', 'Cl2' after consulting
 the original publication.

 Antanas Vaitkus,
 2016-12-12
;

loop_
_atom_site_label
_atom_site_fract_x
_atom_site_fract_y
_atom_site_fract_z
_atom_site_attached_hydrogens
Pd1 .39587(2) .22741(2) .351500(10) 0
Cl1 .23868(7) .20258(8) .38343(6) 0
Cl2 .36333(8) .18350(8) .22378(6) 0
P1 .54426(7) .24495(6) .31210(6) 0
P2 .41181(7) .26389(6) .47506(6) 0
P3 .59204(8) .07279(7) .36083(7) 0
P4 .34228(8) .43198(7) .43644(7) 0
O1 .6231(2) .1055(2) .4354(2) 0
O2 .4328(3) .4358(2) .3973(3) 0
O3 .4231(4) -.0035(3) .1791(4) 2
C1 .3787(3) .1805(3) .5365(2) 0
C2 .3327(3) .3446(2) .4985(2) 0
C3 .5192(3) .2944(3) .5191(3) 0
C4 .5468(3) .3077(3) .2265(2) 0
C5 .5902(3) .1471(2) .2856(2) 0
C6 .6392(3) .2878(3) .3657(3) 0
C7 .4793(3) .0287(3) .3683(3) 0
C8 .6632(4) -.0055(3) .3225(4) 0
C9 .2470(4) .4255(4) .3722(4) 0
C10 .3140(5) .5156(3) .4960(4) 0
H1 .345 .362 .550 0
H2 .271 .325 .495 0
H3 .653 .155 .269 0
H4 .554 .126 .244 0
H5 .386 .197 .588 0
H6 .315 .167 .527 0
H7 .417 .135 .527 0
H8 .509 .307 .572 0
H9 .564 .252 .515 0
H10 .542 .341 .493 0
H11 .610 .315 .210 0
H12 .512 .282 .187 0
H13 .520 .359 .237 0
H14 .694 .288 .335 0
H15 .624 .342 .379 0
H16 .649 .257 .411 0
H17 .479 -.010 .408 0
H18 .433 .068 .378 0
H19 .467 .003 .321 0
H20 .668 -.048 .359 0
H21 .637 -.026 .276 0
H22 .723 .016 .313 0
H23 .250 .469 .335 0
H24 .255 .376 .344 0
H25 .194 .426 .400 0
H26 .317 .566 .466 0
H27 .252 .508 .512 0
H28 .357 .515 .533 0
